data_4030434
loop_
_publ_author_name
'Mahjoub, A.R.'
'Leopold, D.'
'Seppelt, K.'

_publ_section_title
;
 Iodine pentafluoride-hydrogen fluoride co-crystallisates, directed weak
 interactions
;
_journal_name_full 'European Journal of Solid State and Inorganic Chemistry'
_journal_page_first 635
_journal_page_last 647
_journal_volume 29
_journal_year 1992
_chemical_formula_sum 'F12 H I2 K'
_chemical_formula_weight 521.91
_space_group_IT_number 140
_symmetry_cell_setting tetragonal
_symmetry_Int_Tables_number 140
_symmetry_space_group_name_Hall '-I 4 2c'
_symmetry_space_group_name_H-M 'I 4/m c m'
_cell_angle_alpha 90
_cell_angle_beta 90
_cell_angle_gamma 90
_cell_formula_units_Z 4
_cell_length_a 9.706(4)
_cell_length_b 9.706(4)
_cell_length_c 10.548(4)
_cell_volume 993.7(7)
_diffrn_ambient_temperature 113
_diffrn_radiation_probe x-ray
_diffrn_radiation_type MoK\a
_diffrn_radiation_wavelength 0.71069
_exptl_absorpt_coefficient_mu 6.895
_exptl_crystal_density_diffrn 3.489
_exptl_crystal_F_000 936
_refine_ls_number_parameters 25
_refine_ls_number_reflns 418
_refine_ls_R_factor_gt 0.025
_refine_ls_wR_factor_gt 0.025
_cod_data_source_file EJSSIC-1992-29-635-647-3.cif
_cod_data_source_block 3
_cod_original_cell_volume 993.7(9)
_cod_original_formula_sum 'H F12 I2 K'
_cod_database_code 4030434

loop_
_symmetry_equiv_pos_site_id
_symmetry_equiv_pos_as_xyz
1 x,y,z
2 -y,x,z
3 -x,-y,z
4 y,-x,z
5 x,-y,1/2-z
6 y,x,1/2-z
7 -x,y,1/2-z
8 -y,-x,1/2-z
9 -x,-y,-z
10 y,-x,-z
11 x,y,-z
12 -y,x,-z
13 -x,y,1/2+z
14 -y,-x,1/2+z
15 x,-y,1/2+z
16 y,x,1/2+z
17 1/2+x,1/2+y,1/2+z
18 1/2-y,1/2+x,1/2+z
19 1/2-x,1/2-y,1/2+z
20 1/2+y,1/2-x,1/2+z
21 1/2+x,1/2-y,-z
22 1/2+y,1/2+x,-z
23 1/2-x,1/2+y,-z
24 1/2-y,1/2-x,-z
25 1/2-x,1/2-y,1/2-z
26 1/2+y,1/2-x,1/2-z
27 1/2+x,1/2+y,1/2-z
28 1/2-y,1/2+x,1/2-z
29 1/2-x,1/2+y,z
30 1/2-y,1/2-x,z
31 1/2+x,1/2-y,z
32 1/2+y,1/2+x,z

loop_
_atom_site_label
_atom_site_type_symbol
_atom_site_thermal_displace_type
_atom_site_fract_x
_atom_site_fract_y
_atom_site_fract_z
_atom_site_occupancy
_atom_site_U_iso_or_equiv
I I Uiso 0.15960 -0.34040 0.00000 1.000 0.0127
F2 F Uiso 0.2930(4) -0.2070(4) 0.00000 1.000 0.0127
F3 F Uiso 0.0863(3) 0.7803(3) 0.1239(3) 1.000 0.0127
F1 F Uiso 0.50000 0.00000 0.3584(4) 1.000 0.0127
K K Uiso 0.00000 0.00000 0.25000 1.000 0.0127
H H Uiso 0.00000 0.50000 0.25000 1.000 0.0127

loop_
_atom_type_symbol
_atom_type_description
_atom_type_scat_dispersion_real
_atom_type_scat_dispersion_imag
_atom_type_scat_source
F F 0.0171 0.0103 ' International Tables Vol C Tables 4.2.6.8 and 6.1.1.4'
H H 0.0000 0.0000 ' International Tables Vol C Tables 4.2.6.8 and 6.1.1.4'
I I -0.4742 1.8119 ' International Tables Vol C Tables 4.2.6.8 and 6.1.1.4'
K K 0.2009 0.2494 ' International Tables Vol C Tables 4.2.6.8 and 6.1.1.4'

loop_
_geom_angle_atom_site_label_1
_geom_angle_atom_site_label_2
_geom_angle_atom_site_label_3
_geom_angle
_geom_angle_site_symmetry_1
_geom_angle_site_symmetry_3
_geom_angle_publ_flag
F2 I F3 80.11(12) . 1_545 yes
F2 I F3 80.11(12) . 11_545 yes
F2 I F3 80.11(12) . 22_445 yes
F2 I F3 80.11(12) . 32_445 yes
F3 I F3 87.27(13) 1_545 11_545 yes
F3 I F3 160.22(12) 1_545 22_445 yes
F3 I F3 89.34(13) 1_545 32_445 yes
F3 I F3 89.34(13) 11_545 22_445 yes
F3 I F3 160.22(12) 11_545 32_445 yes
F3 I F3 87.27(13) 22_445 32_445 yes

loop_
_geom_bond_atom_site_label_1
_geom_bond_atom_site_label_2
_geom_bond_distance
_geom_bond_site_symmetry_2
_geom_bond_publ_flag
I F2 1.831(4) . yes
I F3 1.894(3) 1_545 yes
I F3 1.894(3) 11_545 yes
I F3 1.894(3) 22_445 yes
I F3 1.894(3) 32_445 yes
F1 H 1.1400 2_655 no

loop_
_geom_hbond_atom_site_label_D
_geom_hbond_atom_site_label_H
_geom_hbond_atom_site_label_A
_geom_hbond_distance_DH
_geom_hbond_distance_HA
_geom_hbond_distance_DA
_geom_hbond_angle_DHA
_geom_hbond_site_symmetry_A
_geom_hbond_publ_flag
F1_i H F1 1.1400 1.1400 2.287(6) 180.00 6_555 yes
